data_4340394
loop_
_publ_author_name
'Casas, Jos\'e M'
'Diosdado, Beatriz E.'
'Falvello, Larry R.'
'Forni\'es, Juan'
'Mart\'in, Antonio'

_publ_section_title
;
 Synthesis and in solution and solid state structural study of
 intramolecular Pt...H interactions in pentafluorophenyl platinum(II)
 complexes containing the ligands triazene, formamidine, and
 2-aminopyridine.
;
_journal_issue 25
_journal_name_full 'Inorganic chemistry'
_journal_page_first 9444
_journal_page_last 9452
_journal_paper_doi 10.1021/ic050800g
_journal_volume 44
_journal_year 2005
_chemical_formula_sum 'C55 H78 Cl F15 N4 O4 Pt'
_chemical_formula_weight 1374.75
_chemical_name_systematic
;
 ?
;
_space_group_IT_number 14
_symmetry_cell_setting monoclinic
_symmetry_space_group_name_Hall '-P 2yn'
_symmetry_space_group_name_H-M 'P 1 21/n 1'
_atom_sites_solution_hydrogens geom
_atom_sites_solution_primary direct
_atom_sites_solution_secondary difmap
_audit_creation_method SHELXL-97
_cell_angle_alpha 90.00
_cell_angle_beta 95.822(18)
_cell_angle_gamma 90.00
_cell_formula_units_Z 4
_cell_length_a 10.8046(12)
_cell_length_b 20.285(2)
_cell_length_c 28.824(3)
_cell_measurement_temperature 566(2)
_cell_volume 6284.8(12)
_computing_structure_refinement 'SHELXL-97 (Sheldrick, 1997)'
_computing_structure_solution 'SHELXS-97 (Sheldrick, 1990)'
_diffrn_ambient_temperature 566(2)
_diffrn_measured_fraction_theta_full 0.963
_diffrn_measured_fraction_theta_max 0.963
_diffrn_radiation_monochromator graphite
_diffrn_radiation_source 'fine-focus sealed tube'
_diffrn_radiation_type MoK\a
_diffrn_radiation_wavelength 0.71073
_diffrn_reflns_av_R_equivalents 0.0580
_diffrn_reflns_av_sigmaI/netI 0.1690
_diffrn_reflns_limit_h_max 12
_diffrn_reflns_limit_h_min 0
_diffrn_reflns_limit_k_max 24
_diffrn_reflns_limit_k_min 0
_diffrn_reflns_limit_l_max 34
_diffrn_reflns_limit_l_min -34
_diffrn_reflns_number 11647
_diffrn_reflns_theta_full 25.03
_diffrn_reflns_theta_max 25.03
_diffrn_reflns_theta_min 2.32
_exptl_absorpt_coefficient_mu 2.364
_exptl_absorpt_correction_T_max 0.5574
_exptl_absorpt_correction_T_min 0.4917
_exptl_crystal_density_diffrn 1.453
_exptl_crystal_density_method 'not measured'
_exptl_crystal_F_000 2792
_exptl_crystal_size_max 0.35
_exptl_crystal_size_mid 0.30
_exptl_crystal_size_min 0.28
_refine_diff_density_max 1.485
_refine_diff_density_min -1.104
_refine_diff_density_rms 0.136
_refine_ls_extinction_method none
_refine_ls_goodness_of_fit_ref 1.112
_refine_ls_hydrogen_treatment mixed
_refine_ls_matrix_type full
_refine_ls_number_parameters 703
_refine_ls_number_reflns 11022
_refine_ls_number_restraints 17
_refine_ls_restrained_S_all 1.115
_refine_ls_R_factor_all 0.2038
_refine_ls_R_factor_gt 0.0721
_refine_ls_shift/su_max 0.000
_refine_ls_shift/su_mean 0.000
_refine_ls_structure_factor_coef Fsqd
_refine_ls_weighting_details 'w=1/[\s^2^(Fo^2^)+(0.0600P)^2^+0.0000P] where P=(Fo^2^+2Fc^2^)/3'
_refine_ls_weighting_scheme calc
_refine_ls_wR_factor_gt 0.1299
_refine_ls_wR_factor_ref 0.1680
_reflns_number_gt 4802
_reflns_number_total 11022
_reflns_threshold_expression >2sigma(I)
_cod_data_source_file ic050800gsi20050519_120201.cif
_cod_data_source_block 4
_cod_depositor_comments
;
The following automatic conversions were performed:

'_symmetry_cell_setting' value 'Monoclinic' changed to 'monoclinic'
according to
/usr/data/users/saulius/automatic-downloads/retrospective/ACS/lib/dictionaries/cif_core.dic
dictionary named 'cif_core.dic' version 2.4.2 from 2011-04-26.

Automatic conversion script
Id: cif_fix_values 2281 2013-09-26 08:29:07Z andrius 

The following automatic conversions were performed:

'_refine_ls_weighting_scheme' value 'calc
w=1/[\s^2^(Fo^2^)+(0.0600P)^2^+0.0000P] where P=(Fo^2^+2Fc^2^)/3' was
changed to 'calc'. New tag '_refine_ls_weighting_details' was
created. The value of the new tag was set to
'w=1/[\s^2^(Fo^2^)+(0.0600P)^2^+0.0000P] where P=(Fo^2^+2Fc^2^)/3'.

Automatic conversion script
Id: cif_fix_values 3143 2015-03-26 13:38:13Z robertas 
;
_cod_original_sg_symbol_H-M P2(1)/n
_cod_database_code 4340394

loop_
_symmetry_equiv_pos_as_xyz
'x, y, z'
'-x+1/2, y+1/2, -z+1/2'
'-x, -y, -z'
'x-1/2, -y-1/2, z-1/2'

loop_
_atom_site_label
_atom_site_type_symbol
_atom_site_fract_x
_atom_site_fract_y
_atom_site_fract_z
_atom_site_U_iso_or_equiv
_atom_site_adp_type
_atom_site_occupancy
_atom_site_calc_flag
_atom_site_refinement_flags
Pt Pt 0.75782(5) 0.12946(2) 0.190460(15) 0.05414(17) Uani 1 d .
F1 F 0.9218(8) 0.0717(4) 0.2790(3) 0.114(3) Uani 1 d .
F2 F 1.1109(10) -0.0131(6) 0.2924(4) 0.166(5) Uani 1 d .
F3 F 1.1980(10) -0.0715(5) 0.2183(4) 0.154(4) Uani 1 d .
F4 F 1.0857(9) -0.0435(5) 0.1305(4) 0.148(4) Uani 1 d .
F5 F 0.8988(8) 0.0392(4) 0.1176(3) 0.109(3) Uani 1 d .
F6 F 0.6273(7) 0.0433(3) 0.2617(2) 0.087(2) Uani 1 d .
F7 F 0.4712(8) -0.0590(4) 0.2520(3) 0.105(3) Uani 1 d .
F8 F 0.3933(7) -0.1053(3) 0.1649(3) 0.089(2) Uani 1 d .
F9 F 0.4639(6) -0.0425(3) 0.0895(2) 0.077(2) Uani 1 d .
F10 F 0.6164(7) 0.0596(3) 0.0983(2) 0.078(2) Uani 1 d .
F11 F 0.6084(7) 0.2089(4) 0.1054(3) 0.093(2) Uani 1 d .
F12 F 0.4288(8) 0.3003(4) 0.1031(3) 0.117(3) Uani 1 d .
F13 F 0.3420(8) 0.3437(4) 0.1805(3) 0.114(3) Uani 1 d .
F14 F 0.4322(8) 0.2927(4) 0.2632(3) 0.117(3) Uani 1 d .
F15 F 0.6104(8) 0.2001(4) 0.2685(3) 0.101(3) Uani 1 d .
N1 N 0.8926(9) 0.2030(4) 0.2007(4) 0.059(3) Uani 1 d .
N2 N 0.9127(12) 0.2069(6) 0.1194(4) 0.088(4) Uani 1 d .
C1 C 0.9016(12) 0.0601(6) 0.1974(5) 0.066(4) Uani 1 d .
C2 C 0.9588(15) 0.0432(7) 0.2412(5) 0.078(4) Uani 1 d .
C3 C 1.0581(19) -0.0002(10) 0.2535(9) 0.110(7) Uani 1 d .
C4 C 1.102(2) -0.0299(14) 0.2166(10) 0.154(13) Uani 1 d .
C5 C 1.0549(16) -0.0191(7) 0.1750(10) 0.118(8) Uani 1 d .
C6 C 0.9515(16) 0.0265(7) 0.1638(6) 0.088(5) Uani 1 d .
C7 C 0.6321(11) 0.0568(5) 0.1801(4) 0.050(3) Uani 1 d .
C8 C 0.5888(12) 0.0223(6) 0.2170(4) 0.062(3) Uani 1 d .
C9 C 0.5085(12) -0.0306(6) 0.2123(5) 0.067(4) Uani 1 d .
C10 C 0.4655(11) -0.0526(6) 0.1701(5) 0.059(3) Uani 1 d .
C11 C 0.5044(11) -0.0216(6) 0.1325(4) 0.057(3) Uani 1 d .
C12 C 0.5842(12) 0.0314(6) 0.1376(5) 0.058(3) Uani 1 d .
C13 C 0.6185(12) 0.2000(6) 0.1861(5) 0.062(4) Uani 1 d .
C14 C 0.5685(13) 0.2272(6) 0.1462(5) 0.063(4) Uani 1 d .
C15 C 0.4790(14) 0.2738(7) 0.1436(6) 0.072(4) Uani 1 d .
C16 C 0.4319(14) 0.2974(7) 0.1821(6) 0.076(4) Uani 1 d .
C17 C 0.4722(14) 0.2728(7) 0.2230(6) 0.078(4) Uani 1 d .
C18 C 0.5683(14) 0.2257(7) 0.2230(5) 0.075(4) Uani 1 d .
C19 C 0.9262(13) 0.2238(7) 0.2455(5) 0.081(4) Uani 1 d .
H19 H 0.8814 0.2068 0.2687 0.098 Uiso 1 calc R
C20 C 1.0180(16) 0.2667(8) 0.2590(6) 0.096(5) Uani 1 d .
H20 H 1.0379 0.2785 0.2900 0.115 Uiso 1 calc R
C21 C 1.0798(14) 0.2915(7) 0.2239(7) 0.096(5) Uani 1 d .
H21 H 1.1434 0.3220 0.2308 0.115 Uiso 1 calc R
C22 C 1.0498(13) 0.2724(7) 0.1785(6) 0.087(5) Uani 1 d .
H22 H 1.0958 0.2898 0.1558 0.104 Uiso 1 calc R
C23 C 0.9497(12) 0.2264(6) 0.1638(7) 0.082(5) Uani 1 d .
N3 N 0.3074(8) 0.1229(5) -0.0030(3) 0.062(2) Uani 1 d .
C24 C 0.4396(10) 0.1493(5) -0.0020(4) 0.065(3) Uani 1 d .
H24A H 0.4868 0.1339 0.0263 0.078 Uiso 1 calc R
H24B H 0.4774 0.1306 -0.0281 0.078 Uiso 1 calc R
C25 C 0.4513(11) 0.2231(6) -0.0040(5) 0.075(4) Uani 1 d .
H25A H 0.4208 0.2430 0.0233 0.090 Uiso 1 calc R
H25B H 0.4028 0.2402 -0.0316 0.090 Uiso 1 calc R
C26 C 0.5895(13) 0.2394(7) -0.0056(5) 0.092(5) Uani 1 d .
H26A H 0.6142 0.2261 -0.0356 0.110 Uiso 1 calc R
H26B H 0.6381 0.2138 0.0182 0.110 Uiso 1 calc R
C27 C 0.6201(15) 0.3128(8) 0.0021(6) 0.139(7) Uani 1 d .
H27A H 0.7075 0.3197 0.0007 0.208 Uiso 1 calc R
H27B H 0.5980 0.3261 0.0322 0.208 Uiso 1 calc R
H27C H 0.5738 0.3384 -0.0217 0.208 Uiso 1 calc R
C28 C 0.2247(10) 0.1475(5) -0.0460(4) 0.066(4) Uani 1 d .
H28A H 0.1429 0.1280 -0.0456 0.080 Uiso 1 calc R
H28B H 0.2153 0.1949 -0.0433 0.080 Uiso 1 calc R
C29 C 0.2702(12) 0.1330(6) -0.0924(4) 0.076(3) Uani 1 d .
H29A H 0.3521 0.1522 -0.0936 0.091 Uiso 1 calc R
H29B H 0.2771 0.0857 -0.0964 0.091 Uiso 1 calc R
C30 C 0.1833(13) 0.1605(7) -0.1308(5) 0.094(5) Uani 1 d .
H30A H 0.1791 0.2080 -0.1275 0.112 Uiso 1 calc R
H30B H 0.1006 0.1428 -0.1287 0.112 Uiso 1 calc R
C31 C 0.2245(14) 0.1439(7) -0.1770(5) 0.113(6) Uani 1 d .
H31A H 0.1671 0.1623 -0.2012 0.170 Uiso 1 calc R
H31B H 0.2270 0.0969 -0.1805 0.170 Uiso 1 calc R
H31C H 0.3059 0.1618 -0.1792 0.170 Uiso 1 calc R
C32 C 0.2463(11) 0.1465(5) 0.0393(4) 0.065(3) Uani 1 d .
H32A H 0.1592 0.1340 0.0352 0.078 Uiso 1 calc R
H32B H 0.2498 0.1943 0.0401 0.078 Uiso 1 calc R
C33 C 0.3039(10) 0.1200(6) 0.0865(4) 0.065(3) Uani 1 d .
H33A H 0.3035 0.0722 0.0861 0.078 Uiso 1 calc R
H33B H 0.3895 0.1347 0.0923 0.078 Uiso 1 calc R
C34 C 0.2297(12) 0.1449(6) 0.1248(5) 0.079(4) Uani 1 d .
H34A H 0.1440 0.1306 0.1182 0.095 Uiso 1 calc R
H34B H 0.2304 0.1927 0.1247 0.095 Uiso 1 calc R
C35 C 0.2798(11) 0.1205(6) 0.1728(4) 0.081(4) Uani 1 d .
H35A H 0.2298 0.1377 0.1957 0.122 Uiso 1 calc R
H35B H 0.3642 0.1351 0.1797 0.122 Uiso 1 calc R
H35C H 0.2772 0.0732 0.1734 0.122 Uiso 1 calc R
C36 C 0.3192(11) 0.0481(5) -0.0038(4) 0.064(3) Uani 1 d .
H36A H 0.3573 0.0357 -0.0316 0.077 Uiso 1 calc R
H36B H 0.3754 0.0346 0.0229 0.077 Uiso 1 calc R
C37 C 0.1998(11) 0.0101(5) -0.0032(5) 0.070(4) Uani 1 d .
H37A H 0.1576 0.0237 0.0234 0.084 Uiso 1 calc R
H37B H 0.1454 0.0194 -0.0313 0.084 Uiso 1 calc R
C38 C 0.2270(12) -0.0623(6) -0.0001(5) 0.081(4) Uani 1 d .
H38A H 0.2700 -0.0749 -0.0267 0.097 Uiso 1 calc R
H38B H 0.2829 -0.0705 0.0278 0.097 Uiso 1 calc R
C39 C 0.1159(14) -0.1044(7) 0.0010(7) 0.146(8) Uani 1 d .
H39A H 0.1407 -0.1499 0.0029 0.218 Uiso 1 calc R
H39B H 0.0608 -0.0976 -0.0269 0.218 Uiso 1 calc R
H39C H 0.0738 -0.0933 0.0277 0.218 Uiso 1 calc R
N4 N 0.5265(11) 0.0342(5) 0.3890(3) 0.072(3) Uani 1 d .
C40 C 0.4497(13) 0.0767(6) 0.3540(4) 0.086(4) Uani 1 d D
H40A H 0.3812 0.0507 0.3394 0.104 Uiso 1 calc R
H40B H 0.5008 0.0899 0.3298 0.104 Uiso 1 calc R
C41 C 0.3969(15) 0.1390(6) 0.3755(5) 0.132(7) Uani 1 d D
H41A H 0.4647 0.1650 0.3906 0.158 Uiso 1 calc R
H41B H 0.3432 0.1262 0.3989 0.158 Uiso 1 calc R
C42 C 0.322(2) 0.1809(9) 0.3377(6) 0.191(11) Uani 1 d D
H42A H 0.3739 0.1909 0.3129 0.229 Uiso 1 calc R
H42B H 0.2504 0.1563 0.3243 0.229 Uiso 1 calc R
C43 C 0.280(2) 0.2455(9) 0.3593(7) 0.208(11) Uani 1 d D
H43A H 0.2333 0.2714 0.3357 0.312 Uiso 1 calc R
H43B H 0.3512 0.2700 0.3722 0.312 Uiso 1 calc R
H43C H 0.2281 0.2354 0.3836 0.312 Uiso 1 calc R
C44 C 0.4468(14) 0.0129(7) 0.4260(4) 0.094(5) Uani 1 d .
H44A H 0.4303 0.0515 0.4443 0.113 Uiso 1 calc R
H44B H 0.4954 -0.0173 0.4467 0.113 Uiso 1 calc R
C45 C 0.3220(15) -0.0202(8) 0.4109(5) 0.111(5) Uani 1 d .
H45A H 0.3352 -0.0640 0.3987 0.133 Uiso 1 calc R
H45B H 0.2753 0.0055 0.3867 0.133 Uiso 1 calc R
C46 C 0.2505(19) -0.0244(13) 0.4545(6) 0.192(11) Uani 1 d D
H46A H 0.2835 -0.0598 0.4747 0.230 Uiso 1 calc R
H46B H 0.2585 0.0167 0.4718 0.230 Uiso 1 calc R
C47 C 0.1134(19) -0.0376(17) 0.4374(10) 0.36(2) Uani 1 d D
H47A H 0.0661 -0.0410 0.4638 0.544 Uiso 1 calc R
H47B H 0.1069 -0.0780 0.4201 0.544 Uiso 1 calc R
H47C H 0.0816 -0.0019 0.4178 0.544 Uiso 1 calc R
C48 C 0.6345(13) 0.0723(6) 0.4123(4) 0.081(4) Uani 1 d .
H48A H 0.6827 0.0435 0.4341 0.098 Uiso 1 calc R
H48B H 0.6028 0.1080 0.4301 0.098 Uiso 1 calc R
C49 C 0.7203(13) 0.1010(7) 0.3785(4) 0.089(4) Uani 1 d D
H49A H 0.6764 0.1343 0.3591 0.107 Uiso 1 calc R
H49B H 0.7468 0.0665 0.3584 0.107 Uiso 1 calc R
C50 C 0.8337(14) 0.1316(8) 0.4066(5) 0.131(6) Uani 1 d D
H50A H 0.8812 0.0974 0.4239 0.158 Uiso 1 calc R
H50B H 0.8063 0.1629 0.4289 0.158 Uiso 1 calc R
C51 C 0.9167(16) 0.1668(9) 0.3743(6) 0.157(8) Uani 1 d D
H51A H 0.9870 0.1858 0.3925 0.235 Uiso 1 calc R
H51B H 0.8700 0.2009 0.3574 0.235 Uiso 1 calc R
H51C H 0.9451 0.1356 0.3527 0.235 Uiso 1 calc R
C52 C 0.5722(13) -0.0256(6) 0.3617(4) 0.087(4) Uani 1 d .
H52A H 0.4999 -0.0501 0.3485 0.104 Uiso 1 calc R
H52B H 0.6141 -0.0090 0.3359 0.104 Uiso 1 calc R
C53 C 0.6592(17) -0.0732(7) 0.3894(5) 0.128(7) Uani 1 d D
H53A H 0.6131 -0.0985 0.4104 0.153 Uiso 1 calc R
H53B H 0.7236 -0.0487 0.4079 0.153 Uiso 1 calc R
C54 C 0.7192(17) -0.1202(7) 0.3564(7) 0.137(7) Uani 1 d D
H54A H 0.7614 -0.1549 0.3750 0.165 Uiso 1 calc R
H54B H 0.6534 -0.1407 0.3360 0.165 Uiso 1 calc R
C55 C 0.808(2) -0.0903(11) 0.3274(8) 0.205(12) Uani 1 d .
H55A H 0.8401 -0.1236 0.3081 0.307 Uiso 1 calc R
H55B H 0.8760 -0.0712 0.3471 0.307 Uiso 1 calc R
H55C H 0.7676 -0.0567 0.3081 0.307 Uiso 1 calc R
Cl Cl 0.4617(4) -0.19249(16) 0.48483(13) 0.0950(12) Uani 1 d D
O1 O 0.5461(8) -0.2446(4) 0.4935(4) 0.189(3) Uani 1 d D
O2 O 0.4123(10) -0.1966(5) 0.4375(2) 0.189(3) Uani 1 d D
O3 O 0.3649(8) -0.1984(5) 0.5132(3) 0.189(3) Uani 1 d D
O4 O 0.5219(9) -0.1319(3) 0.4924(4) 0.189(3) Uani 1 d D

loop_
_atom_site_aniso_label
_atom_site_aniso_U_11
_atom_site_aniso_U_22
_atom_site_aniso_U_33
_atom_site_aniso_U_23
_atom_site_aniso_U_13
_atom_site_aniso_U_12
Pt 0.0626(3) 0.0537(3) 0.0471(2) -0.0005(3) 0.01066(19) -0.0060(3)
F1 0.145(8) 0.131(7) 0.063(5) -0.003(5) 0.000(5) 0.034(6)
F2 0.161(10) 0.213(12) 0.115(9) 0.071(8) -0.028(7) 0.067(9)
F3 0.110(8) 0.151(9) 0.201(11) 0.040(8) 0.020(8) 0.054(7)
F4 0.139(9) 0.130(8) 0.185(10) -0.032(7) 0.057(8) 0.043(7)
F5 0.122(7) 0.130(7) 0.078(6) -0.034(5) 0.018(6) 0.019(6)
F6 0.118(7) 0.092(5) 0.051(5) -0.001(4) 0.015(5) -0.038(5)
F7 0.138(8) 0.105(6) 0.072(5) 0.008(5) 0.017(5) -0.054(5)
F8 0.094(6) 0.069(5) 0.101(6) -0.009(4) -0.005(4) -0.033(4)
F9 0.083(5) 0.078(5) 0.066(5) -0.009(4) -0.006(4) -0.006(4)
F10 0.090(6) 0.088(5) 0.055(4) 0.005(4) 0.001(4) -0.011(4)
F11 0.112(7) 0.107(6) 0.062(5) 0.014(4) 0.019(5) 0.022(5)
F12 0.117(7) 0.106(6) 0.123(8) 0.019(6) -0.010(6) 0.030(6)
F13 0.094(6) 0.085(6) 0.165(9) 0.001(5) 0.020(6) 0.025(5)
F14 0.132(8) 0.110(6) 0.120(7) -0.014(5) 0.071(6) 0.016(6)
F15 0.122(7) 0.097(6) 0.091(6) -0.004(5) 0.042(6) 0.010(5)
N1 0.055(7) 0.052(6) 0.069(8) -0.015(6) -0.002(6) -0.005(5)
N2 0.111(11) 0.090(9) 0.064(8) -0.012(7) 0.012(8) -0.007(7)
C1 0.070(10) 0.064(9) 0.065(10) -0.018(8) 0.019(8) -0.014(7)
C2 0.084(12) 0.091(11) 0.057(10) -0.004(9) -0.002(9) 0.008(9)
C3 0.095(16) 0.111(14) 0.132(19) 0.039(14) 0.048(15) 0.018(12)
C4 0.096(19) 0.21(3) 0.15(2) 0.12(2) -0.047(17) -0.020(18)
C5 0.069(13) 0.051(9) 0.25(3) -0.054(13) 0.085(15) 0.002(9)
C6 0.106(14) 0.075(11) 0.085(12) 0.002(10) 0.018(11) -0.030(10)
C7 0.057(8) 0.037(7) 0.057(8) 0.000(6) 0.015(7) -0.002(6)
C8 0.066(9) 0.074(9) 0.044(8) -0.006(7) -0.005(7) -0.010(8)
C9 0.061(9) 0.075(9) 0.067(10) 0.006(8) 0.017(8) -0.026(8)
C10 0.058(9) 0.051(8) 0.066(9) -0.009(7) -0.007(7) -0.011(7)
C11 0.051(8) 0.067(8) 0.051(8) -0.017(7) -0.001(7) 0.001(7)
C12 0.070(10) 0.049(8) 0.058(9) 0.000(7) 0.018(8) 0.006(7)
C13 0.067(10) 0.058(8) 0.058(9) -0.016(7) 0.000(8) -0.008(7)
C14 0.063(10) 0.061(9) 0.066(10) 0.007(8) 0.012(8) 0.001(8)
C15 0.071(11) 0.064(9) 0.081(11) 0.003(9) 0.004(9) 0.003(8)
C16 0.077(11) 0.057(9) 0.093(12) 0.001(9) 0.001(10) -0.001(8)
C17 0.067(11) 0.076(10) 0.098(13) -0.023(10) 0.040(10) -0.008(8)
C18 0.082(11) 0.074(10) 0.068(11) 0.004(9) 0.007(9) -0.010(9)
C19 0.071(11) 0.082(10) 0.092(13) -0.021(9) 0.017(9) -0.032(9)
C20 0.113(15) 0.098(12) 0.082(12) -0.010(10) 0.037(11) -0.021(11)
C21 0.070(11) 0.071(10) 0.141(16) -0.038(11) -0.006(12) -0.010(8)
C22 0.061(11) 0.063(9) 0.143(16) 0.007(10) 0.043(11) 0.003(8)
C23 0.037(9) 0.040(8) 0.180(17) 0.041(10) 0.060(11) 0.012(7)
N3 0.055(6) 0.063(6) 0.069(6) -0.012(6) 0.008(5) 0.013(6)
C24 0.049(8) 0.070(9) 0.076(8) 0.003(6) 0.004(6) 0.009(6)
C25 0.070(10) 0.065(9) 0.092(10) -0.005(7) 0.026(8) -0.005(7)
C26 0.085(12) 0.079(10) 0.111(12) 0.012(9) 0.014(9) -0.009(9)
C27 0.127(15) 0.151(17) 0.142(16) 0.017(13) 0.034(12) -0.048(13)
C28 0.053(8) 0.068(9) 0.075(9) 0.011(6) -0.009(7) 0.013(6)
C29 0.081(9) 0.087(9) 0.058(8) 0.007(8) 0.000(7) 0.011(9)
C30 0.079(11) 0.098(10) 0.099(12) 0.014(9) -0.013(10) 0.009(9)
C31 0.137(15) 0.123(14) 0.079(11) 0.017(9) 0.011(10) 0.008(11)
C32 0.063(8) 0.058(8) 0.077(9) -0.017(6) 0.016(7) -0.001(6)
C33 0.061(8) 0.066(8) 0.071(8) -0.003(7) 0.024(7) -0.001(7)
C34 0.078(9) 0.065(9) 0.097(11) -0.009(7) 0.023(8) -0.003(7)
C35 0.090(10) 0.086(10) 0.073(9) 0.004(8) 0.033(7) 0.000(8)
C36 0.069(9) 0.046(7) 0.077(9) 0.003(6) 0.012(7) 0.017(7)
C37 0.072(9) 0.050(8) 0.088(9) -0.004(7) 0.008(7) 0.002(7)
C38 0.079(10) 0.070(9) 0.094(10) -0.006(8) 0.013(8) -0.002(8)
C39 0.096(13) 0.094(12) 0.26(2) -0.017(13) 0.065(14) -0.024(10)
N4 0.105(9) 0.069(7) 0.045(6) 0.017(6) 0.018(6) 0.023(7)
C40 0.097(11) 0.094(10) 0.071(9) -0.001(8) 0.022(9) -0.001(9)
C41 0.167(16) 0.103(12) 0.135(14) 0.039(11) 0.059(13) 0.077(12)
C42 0.27(3) 0.138(17) 0.18(2) 0.071(16) 0.087(19) 0.122(19)
C43 0.24(3) 0.16(2) 0.24(3) 0.033(19) 0.07(2) 0.06(2)
C44 0.135(14) 0.093(11) 0.059(9) 0.026(8) 0.029(10) 0.022(10)
C45 0.128(15) 0.114(13) 0.088(12) 0.022(10) -0.001(11) -0.031(12)
C46 0.154(19) 0.31(3) 0.120(16) 0.044(17) 0.060(15) -0.10(2)
C47 0.34(4) 0.36(4) 0.44(6) 0.02(4) 0.31(4) 0.00(4)
C48 0.106(12) 0.079(10) 0.057(9) -0.014(7) -0.003(9) -0.010(9)
C49 0.126(13) 0.088(10) 0.056(8) -0.006(7) 0.019(9) 0.004(9)
C50 0.141(15) 0.166(16) 0.089(11) -0.044(13) 0.022(11) -0.058(14)
C51 0.137(17) 0.21(2) 0.130(16) -0.019(15) 0.025(14) -0.068(16)
C52 0.119(13) 0.083(10) 0.061(9) -0.008(8) 0.021(9) -0.012(9)
C53 0.20(2) 0.094(12) 0.095(13) 0.032(10) 0.024(13) 0.047(13)
C54 0.147(17) 0.079(12) 0.19(2) -0.009(13) 0.028(15) 0.019(12)
C55 0.22(3) 0.20(2) 0.21(2) 0.077(19) 0.10(2) 0.11(2)
Cl 0.128(4) 0.062(2) 0.100(3) -0.020(2) 0.039(3) -0.003(2)
O1 0.223(8) 0.144(6) 0.210(8) -0.050(6) 0.069(6) -0.060(5)
O2 0.223(8) 0.144(6) 0.210(8) -0.050(6) 0.069(6) -0.060(5)
O3 0.223(8) 0.144(6) 0.210(8) -0.050(6) 0.069(6) -0.060(5)
O4 0.223(8) 0.144(6) 0.210(8) -0.050(6) 0.069(6) -0.060(5)

loop_
_atom_type_symbol
_atom_type_description
_atom_type_scat_dispersion_real
_atom_type_scat_dispersion_imag
_atom_type_scat_source
C C 0.0033 0.0016 'International Tables Vol C Tables 4.2.6.8 and 6.1.1.4'
H H 0.0000 0.0000 'International Tables Vol C Tables 4.2.6.8 and 6.1.1.4'
N N 0.0061 0.0033 'International Tables Vol C Tables 4.2.6.8 and 6.1.1.4'
F F 0.0171 0.0103 'International Tables Vol C Tables 4.2.6.8 and 6.1.1.4'
O O 0.0106 0.0060 'International Tables Vol C Tables 4.2.6.8 and 6.1.1.4'
Cl Cl 0.1484 0.1585 'International Tables Vol C Tables 4.2.6.8 and 6.1.1.4'
Pt Pt -1.7033 8.3905 'International Tables Vol C Tables 4.2.6.8 and 6.1.1.4'

loop_
_geom_angle_atom_site_label_1
_geom_angle_atom_site_label_2
_geom_angle_atom_site_label_3
_geom_angle
C7 Pt C13 91.3(4)
C7 Pt N1 178.3(4)
C13 Pt N1 90.4(4)
C7 Pt C1 90.3(4)
C13 Pt C1 177.6(5)
N1 Pt C1 88.1(4)
C23 N1 C19 121.9(12)
C23 N1 Pt 120.2(10)
C19 N1 Pt 117.8(9)
C6 C1 C2 110.8(14)
C6 C1 Pt 128.5(12)
C2 C1 Pt 120.6(11)
F1 C2 C1 119.6(14)
F1 C2 C3 110.5(16)
C1 C2 C3 129.9(16)
F2 C3 C4 117(2)
F2 C3 C2 129(2)
C4 C3 C2 114(2)
C5 C4 F3 112(3)
C5 C4 C3 122(3)
F3 C4 C3 126(2)
C4 C5 F4 132(2)
C4 C5 C6 123(2)
F4 C5 C6 105(2)
C1 C6 F5 115.7(15)
C1 C6 C5 121.2(16)
F5 C6 C5 123.2(17)
C12 C7 C8 111.5(10)
C12 C7 Pt 126.5(9)
C8 C7 Pt 122.0(9)
C9 C8 F6 117.3(12)
C9 C8 C7 125.0(11)
F6 C8 C7 117.8(11)
C10 C9 F7 120.9(12)
C10 C9 C8 120.5(12)
F7 C9 C8 118.6(12)
F8 C10 C9 121.4(12)
F8 C10 C11 120.7(12)
C9 C10 C11 117.8(12)
F9 C11 C10 119.5(12)
F9 C11 C12 119.4(12)
C10 C11 C12 121.1(12)
F10 C12 C11 116.9(12)
F10 C12 C7 118.9(11)
C11 C12 C7 124.2(12)
C14 C13 C18 111.1(13)
C14 C13 Pt 124.3(10)
C18 C13 Pt 124.6(11)
C13 C14 F11 120.0(13)
C13 C14 C15 124.1(14)
F11 C14 C15 115.8(13)
F12 C15 C14 123.5(15)
F12 C15 C16 114.7(14)
C14 C15 C16 121.8(15)
C17 C16 F13 117.8(16)
C17 C16 C15 119.0(15)
F13 C16 C15 123.2(15)
C16 C17 F14 123.8(16)
C16 C17 C18 115.7(14)
F14 C17 C18 120.4(17)
C13 C18 C17 128.1(15)
C13 C18 F15 117.6(14)
C17 C18 F15 114.1(14)
C20 C19 N1 125.9(14)
C19 C20 C21 115.3(15)
C20 C21 C22 121.1(15)
C21 C22 C23 123.8(15)
N2 C23 N1 121.2(13)
N2 C23 C22 126.8(14)
N1 C23 C22 112.0(16)
C32 N3 C24 110.8(8)
C32 N3 C36 111.7(9)
C24 N3 C36 105.7(8)
C32 N3 C28 106.3(8)
C24 N3 C28 111.6(9)
C36 N3 C28 110.7(8)
C25 C24 N3 115.6(9)
C24 C25 C26 107.5(10)
C25 C26 C27 113.5(12)
C29 C28 N3 116.1(9)
C30 C29 C28 110.5(11)
C29 C30 C31 111.0(12)
N3 C32 C33 115.5(9)
C34 C33 C32 109.4(10)
C33 C34 C35 112.9(10)
C37 C36 N3 115.9(9)
C38 C37 C36 109.8(10)
C39 C38 C37 114.4(12)
C48 N4 C44 107.7(10)
C48 N4 C40 110.8(10)
C44 N4 C40 108.9(10)
C48 N4 C52 110.9(10)
C44 N4 C52 111.7(10)
C40 N4 C52 106.9(9)
N4 C40 C41 113.6(10)
C40 C41 C42 110.9(11)
C43 C42 C41 109.9(13)
N4 C44 C45 118.4(12)
C44 C45 C46 106.9(13)
C47 C46 C45 107.2(16)
N4 C48 C49 113.9(10)
C48 C49 C50 108.9(10)
C49 C50 C51 110.7(12)
C53 C52 N4 116.3(11)
C52 C53 C54 110.3(12)
C55 C54 C53 116.0(15)
O3 Cl O4 110.4(4)
O3 Cl O1 110.1(4)
O4 Cl O1 110.6(4)
O3 Cl O2 109.1(4)
O4 Cl O2 109.1(4)
O1 Cl O2 107.6(4)

loop_
_geom_bond_atom_site_label_1
_geom_bond_atom_site_label_2
_geom_bond_distance
Pt C7 2.007(11)
Pt C13 2.072(13)
Pt N1 2.085(9)
Pt C1 2.091(13)
F1 C2 1.331(15)
F2 C3 1.23(2)
F3 C4 1.34(3)
F4 C5 1.45(2)
F5 C6 1.419(16)
F6 C8 1.381(12)
F7 C9 1.376(13)
F8 C10 1.322(12)
F9 C11 1.341(12)
F10 C12 1.348(12)
F11 C14 1.345(13)
F12 C15 1.347(15)
F13 C16 1.349(14)
F14 C17 1.340(14)
F15 C18 1.440(15)
N1 C23 1.367(15)
N1 C19 1.374(15)
N2 C23 1.360(19)
C1 C6 1.341(17)
C1 C2 1.391(17)
C2 C3 1.40(2)
C3 C4 1.35(3)
C4 C5 1.27(3)
C5 C6 1.46(2)
C7 C12 1.378(15)
C7 C8 1.394(15)
C8 C9 1.379(15)
C9 C10 1.335(16)
C10 C11 1.359(16)
C11 C12 1.376(15)
C13 C14 1.339(16)
C13 C18 1.346(17)
C14 C15 1.350(16)
C15 C16 1.355(18)
C16 C17 1.314(18)
C17 C18 1.412(18)
C19 C20 1.346(17)
C20 C21 1.365(19)
C21 C22 1.370(19)
C22 C23 1.459(18)
N3 C32 1.522(13)
N3 C24 1.523(13)
N3 C36 1.524(12)
N3 C28 1.536(13)
C24 C25 1.504(14)
C25 C26 1.534(16)
C26 C27 1.536(17)
C28 C29 1.500(15)
C29 C30 1.485(15)
C30 C31 1.486(17)
C32 C33 1.536(15)
C33 C34 1.514(15)
C34 C35 1.518(16)
C36 C37 1.505(15)
C37 C38 1.498(14)
C38 C39 1.478(16)
N4 C48 1.501(15)
N4 C44 1.502(15)
N4 C40 1.510(14)
N4 C52 1.553(14)
C40 C41 1.541(5)
C41 C42 1.542(5)
C42 C43 1.542(5)
C44 C45 1.530(18)
C45 C46 1.54(2)
C46 C47 1.536(5)
C48 C49 1.527(16)
C49 C50 1.530(5)
C50 C51 1.533(5)
C52 C53 1.516(17)
C53 C54 1.535(5)
C54 C55 1.47(2)
Cl O3 1.397(4)
Cl O4 1.398(4)
Cl O1 1.403(4)
Cl O2 1.416(4)
